data_2104485
loop_
_publ_author_name
'Marsh, Richard E.'

_publ_section_title
;
 Space groups <i>P</i>1 and <i>Cc</i>: how are they doing?
;
_journal_coeditor_code BK5088
_journal_issue 6
_journal_name_full 'Acta Crystallographica Section B'
_journal_page_first 782
_journal_page_last 783
_journal_paper_doi 10.1107/S0108768109046448
_journal_volume 65
_journal_year 2009
_chemical_formula_moiety 'C68 H54 Co4 O8 P4'
_chemical_formula_sum 'C68 H54 Co4 O8 P4'
_chemical_formula_weight 1358.71
_chemical_name_systematic
;
(Mu_4-eta^4,eta^4-5-Methylene-7,7-dimethylcyclohepta-1.3-diyne)bis(mu_2-bis-

(diphenylphosphine)-methane)-octdacarbonyl-tetra-cobalt
;
_space_group_IT_number 43
_symmetry_cell_setting orthorhombic
_symmetry_space_group_name_Hall 'F 2 -2d'
_symmetry_space_group_name_H-M 'F d d 2'
_cell_angle_alpha 90.00
_cell_angle_beta 90.00
_cell_angle_gamma 90.00
_cell_formula_units_Z 8
_cell_length_a 33.916
_cell_length_b 35.276
_cell_length_c 9.976
_cell_measurement_temperature 180(2)
_cell_volume 11935.494
_diffrn_ambient_temperature 180(2)
_diffrn_radiation_wavelength 0.71073
_exptl_absorpt_coefficient_mu 1.257
_exptl_crystal_density_diffrn 1.512
_exptl_crystal_density_method 'not measured'
_exptl_crystal_F_000 5552
_cod_data_source_file bk5088.cif
_cod_data_source_block EXATUS
_cod_original_cell_volume 11936
_cod_original_sg_symbol_H-M Fdd2
_cod_database_code 2104485

loop_
_symmetry_equiv_pos_site_id
_symmetry_equiv_pos_as_xyz
1 x,y,z
2 -x,-y,z
3 1/4-x,1/4+y,1/4+z
4 3/4+x,3/4-y,1/4+z
5 x,1/2+y,1/2+z
6 -x,1/2-y,1/2+z
7 1/4-x,3/4+y,3/4+z
8 3/4+x,1/4-y,3/4+z
9 1/2+x,y,1/2+z
10 1/2-x,-y,1/2+z
11 3/4-x,1/4+y,3/4+z
12 1/4+x,3/4-y,3/4+z
13 1/2+x,1/2+y,z
14 1/2-x,1/2-y,z
15 3/4-x,3/4+y,1/4+z
16 1/4+x,1/4-y,1/4+z

loop_
_atom_site_label
_atom_site_type_symbol
_atom_site_fract_x
_atom_site_fract_y
_atom_site_fract_z
_atom_site_occupancy
Co1 Co 0.57113 0.48017 0.61935 1
Co2 Co 0.51894 0.43102 0.61656 1
P1 P 0.62081 0.44615 0.5344 1
P2 P 0.56368 0.38508 0.6049 1
O1 O 0.6010 0.5572 0.5826 1
O2 O 0.5745 0.4828 0.9128 1
O3 O 0.4595 0.3881 0.4700 1
O4 O 0.4817 0.4408 0.8796 1
C1 C 0.5330 0.4678 0.4740 1
C2 C 0.5147 0.4856 0.5773 1
C3 C 0.4516 0.4938 0.2612 0.5
H1 H 0.4538 0.4710 0.3173 0.5
H2 H 0.4630 0.4886 0.1730 0.5
H3 H 0.4237 0.5005 0.2507 0.5
C4 C 0.5189 0.5156 0.2973 0.5
H4 H 0.5250 0.5208 0.2021 0.5
H5 H 0.5366 0.5313 0.3532 0.5
C5 C 0.4737 0.5268 0.3277 1
C6 C 0.4693 0.5586 0.2410 1
H6 H 0.4624 0.5827 0.2770 0.5
H7 H 0.4733 0.5559 0.1473 0.5
H8 H 0.4801 0.5534 0.1564 0.5
H9 H 0.4822 0.5800 0.2766 0.5
H10 H 0.4425 0.5644 0.2304 0.5
C7 C 0.5890 0.5270 0.5913 1
C8 C 0.5743 0.4812 0.7990 1
C9 C 0.4821 0.4052 0.5280 1
C10 C 0.4975 0.4354 0.7811 1
C11 C 0.6023 0.3993 0.4864 1
H11 H 0.5914 0.4002 0.3944 1
H12 H 0.6240 0.3806 0.4878 1
C12 C 0.6418 0.4639 0.3752 1
C13 C 0.6384 0.4435 0.2565 1
H13 H 0.6280 0.4185 0.2575 1
C14 C 0.6504 0.4597 0.1362 1
H14 H 0.6482 0.4458 0.0550 1
C15 C 0.6658 0.4962 0.1347 1
H15 H 0.6740 0.5073 0.0525 1
C16 C 0.6691 0.5166 0.2535 1
H16 H 0.6796 0.5416 0.2525 1
C17 C 0.6571 0.5004 0.3738 1
H17 H 0.6594 0.5143 0.4550 1
C18 C 0.6658 0.4337 0.6286 1
C19 C 0.6973 0.4168 0.5622 1
H18 H 0.6965 0.4137 0.4676 1
C20 C 0.7300 0.4046 0.6342 1
H19 H 0.7516 0.3932 0.5888 1
C21 C 0.7313 0.4093 0.7724 1
H20 H 0.7536 0.4009 0.8216 1
C22 C 0.6998 0.4261 0.8388 1
H21 H 0.7006 0.4292 0.9333 1
C23 C 0.6671 0.4383 0.7669 1
H22 H 0.6456 0.4498 0.8122 1
C24 C 0.5922 0.3701 0.7526 1
C25 C 0.6244 0.3461 0.7376 1
H23 H 0.6313 0.3368 0.6513 1
C26 C 0.6465 0.3357 0.8489 1
H24 H 0.3314 0.6807 0.8386 1
C27 C 0.6364 0.3492 0.9752 1
H25 H 0.6516 0.3421 1.0513 1
C28 C 0.6042 0.3732 0.9902 1
H26 H 0.5973 0.3824 1.0766 1
C29 C 0.5821 0.3836 0.8789 1
H27 H 0.5600 0.4000 0.8892 1
C30 C 0.5476 0.3392 0.5345 1
C31 C 0.5381 0.3097 0.6209 1
H28 H 0.5414 0.3126 0.7149 1
C32 C 0.5237 0.2757 0.5698 1
H29 H 0.5172 0.2555 0.6288 1
C33 C 0.5189 0.2713 0.4323 1
H30 H 0.5090 0.2481 0.3974 1
C34 C 0.5284 0.3008 0.3460 1
H31 H 0.5250 0.2978 0.2520 1
C35 C 0.5427 0.3348 0.3970 1
H32 H 0.5492 0.3550 0.3380 1

loop_
_geom_angle_atom_site_label_1
_geom_angle_atom_site_label_2
_geom_angle_atom_site_label_3
_geom_angle
_geom_angle_site_symmetry_1
_geom_angle_site_symmetry_2
_geom_angle_site_symmetry_3
_geom_angle_publ_flag
P1 Co1 C1 95.50 . . . yes
P1 Co1 C2 134.77 . . . yes
P1 Co1 C7 100.48 . . . yes
P1 Co1 C8 110.13 . . . yes
C1 Co1 C2 40.08 . . . yes
C1 Co1 C7 108.04 . . . yes
C1 Co1 C8 140.36 . . . yes
C2 Co1 C7 101.95 . . . yes
C2 Co1 C8 105.60 . . . yes
C7 Co1 C8 96.75 . . . yes
P2 Co2 C1 105.98 . . . yes
P2 Co2 C2 138.75 . . . yes
P2 Co2 C9 94.59 . . . yes
P2 Co2 C10 112.68 . . . yes
C1 Co2 C2 40.15 . . . yes
C1 Co2 C9 98.48 . . . yes
C1 Co2 C10 133.96 . . . yes
C2 Co2 C9 110.49 . . . yes
C2 Co2 C10 93.89 . . . yes
C9 Co2 C10 102.28 . . . yes
Co1 P1 C11 108.98 . . . yes
Co1 P1 C12 115.71 . . . yes
Co1 P1 C18 123.92 . . . yes
C11 P1 C12 102.29 . . . yes
C11 P1 C18 101.64 . . . yes
C12 P1 C18 101.51 . . . yes
Co2 P2 C11 108.77 . . . yes
Co2 P2 C24 121.75 . . . yes
Co2 P2 C30 117.21 . . . yes
C11 P2 C24 102.66 . . . yes
C11 P2 C30 101.86 . . . yes
C24 P2 C30 102.01 . . . yes
Co1 C1 Co2 77.14 . . . yes
Co1 C1 C2 69.06 . . . yes
Co1 C1 C5 141.69 . . 2_665 yes
Co2 C1 C2 69.40 . . . yes
Co2 C1 C5 138.57 . . 2_665 yes
C2 C1 C5 127.97 . . 2_665 no
Co1 C2 Co2 77.97 . . . yes
Co1 C2 C1 70.86 . . . yes
Co1 C2 C2 138.63 . . 2_665 yes
Co2 C2 C1 70.45 . . . yes
Co2 C2 C2 138.47 . . 2_665 yes
C1 C2 C2 130.59 . . 2_665 no
C5 C4 C5 110.76 . . 2_665 no
C3 C5 C4 101.37 . . . no
C3 C5 C6 106.48 . . . no
C1 C5 C3 116.48 2_665 . . no
C3 C5 C4 42.37 . . 2_665 no
C4 C5 C6 100.28 . . . no
C1 C5 C4 111.15 2_665 . . no
C4 C5 C4 64.64 . . 2_665 no
C1 C5 C6 118.58 2_665 . . no
C4 C5 C6 131.27 2_665 . . no
C1 C5 C4 109.91 2_665 . 2_665 no
Co1 C7 O1 175.26 . . . yes
Co1 C8 O2 176.48 . . . yes
Co2 C9 O3 177.95 . . . yes
Co2 C10 O4 173.34 . . . yes
P1 C11 P2 108.85 . . . yes
P1 C12 C13 121.61 . . . yes
P1 C12 C17 117.81 . . . yes
C13 C12 C17 120.16 . . . no
C12 C13 C14 119.88 . . . no
C13 C14 C15 120.02 . . . no
C14 C15 C16 120.03 . . . no
C15 C16 C17 119.95 . . . no
C12 C17 C16 119.96 . . . no
P1 C18 C19 119.64 . . . yes
P1 C18 C23 120.27 . . . yes
C19 C18 C23 119.89 . . . no
C18 C19 C20 119.96 . . . no
C19 C20 C21 120.09 . . . no
C20 C21 C22 119.97 . . . no
C21 C22 C23 119.98 . . . no
C18 C23 C22 120.11 . . . no
P2 C24 C25 120.12 . . . yes
P2 C24 C29 119.87 . . . yes
C25 C24 C29 120.00 . . . no
C24 C25 C26 119.92 . . . no
C25 C26 C27 120.08 . . . no
C26 C27 C28 120.00 . . . no
C27 C28 C29 119.92 . . . no
C24 C29 C28 120.08 . . . no
P2 C30 C31 119.28 . . . yes
P2 C30 C35 120.55 . . . yes
C31 C30 C35 120.05 . . . no
C30 C31 C32 119.98 . . . no
C31 C32 C33 119.92 . . . no
C32 C33 C34 120.07 . . . no
C33 C34 C35 120.04 . . . no
C30 C35 C34 119.94 . . . no

loop_
_geom_bond_atom_site_label_1
_geom_bond_atom_site_label_2
_geom_bond_distance
_geom_bond_site_symmetry_1
_geom_bond_site_symmetry_2
_geom_bond_publ_flag
Co1 P1 2.2355 . . yes
Co1 C1 1.9913 . . yes
Co1 C2 1.9687 . . yes
Co1 C7 1.7818 . . yes
Co1 C8 1.7958 . . yes
Co2 P2 2.2231 . . yes
Co2 C1 1.9833 . . yes
Co2 C2 1.9701 . . yes
Co2 C9 1.7808 . . yes
Co2 C10 1.8019 . . yes
P1 C11 1.8316 . . yes
P1 C12 1.8496 . . yes
P1 C18 1.8451 . . yes
P2 C11 1.8343 . . yes
P2 C24 1.8401 . . yes
P2 C30 1.8466 . . yes
O1 C7 1.1437 . . yes
O2 C8 1.1367 . . yes
O3 C9 1.1341 . . yes
O4 C10 1.1354 . . yes
C1 C2 1.3570 . . no
C1 C5 1.4893 . 2_665 no
C2 C2 1.4235 . 2_665 no
C3 C5 1.5353 . . no
C4 C5 1.6119 . . no
C4 C5 1.5466 . 2_665 no
C5 C6 1.4243 . . no
C12 C13 1.3905 . . no
C12 C17 1.3883 . . no
C13 C14 1.3901 . . no
C14 C15 1.3896 . . no
C15 C16 1.3910 . . no
C16 C17 1.3901 . . no
C18 C19 1.3913 . . no
C18 C23 1.3899 . . no
C19 C20 1.3897 . . no
C20 C21 1.3893 . . no
C21 C22 1.3897 . . no
C22 C23 1.3891 . . no
C24 C25 1.3899 . . no
C24 C29 1.3898 . . no
C25 C26 1.3890 . . no
C26 C27 1.3898 . . no
C27 C28 1.3899 . . no
C28 C29 1.3890 . . no
C30 C31 1.3891 . . no
C30 C35 1.3904 . . no
C31 C32 1.3917 . . no
C32 C33 1.3900 . . no
C33 C34 1.3885 . . no
C34 C35 1.3902 . . no
C3 H1 0.9800 . . no
C3 H2 0.9800 . . no
C3 H3 0.9800 . . no
C4 H4 0.9900 . . no
C4 H5 0.9900 . . no
C6 H6 0.9500 . . no
C6 H7 0.9500 . . no
C6 H8 0.9400 . . no
C6 H9 0.9400 . . no
C6 H10 0.9400 . . no
C11 H11 0.9900 . . no
C11 H12 0.9900 . . no
C13 H13 0.9500 . . no
C14 H14 0.9500 . . no
C15 H15 0.9500 . . no
C16 H16 0.9500 . . no
C17 H17 0.9500 . . no
C19 H18 0.9500 . . no
C20 H19 0.9500 . . no
C21 H20 0.9500 . . no
C22 H21 0.9500 . . no
C23 H22 0.9500 . . no
C25 H23 0.9500 . . no
C26 H24 0.9500 . 2_665 no
C27 H25 0.9500 . . no
C28 H26 0.9500 . . no
C29 H27 0.9500 . . no
C31 H28 0.9500 . . no
C32 H29 0.9500 . . no
C33 H30 0.9500 . . no
C34 H31 0.9500 . . no
C35 H32 0.9500 . . no
